data_7037259
loop_
_publ_author_name
'Werl\'e, Christophe'
'Anstine, Dylan M.'
'Karmazin, Lydia'
'Bailly, Corinne'
'Ricard, Louis'
'Djukic, Jean-Pierre'

_publ_section_title
;
 New Pd(ii) hemichelates devoid of incipient bridging COPd interactions.
;
_journal_issue 2
_journal_name_full 'Dalton transactions (Cambridge, England : 2003)'
_journal_page_first 607
_journal_page_last 617
_journal_paper_doi 10.1039/c5dt03648h
_journal_volume 45
_journal_year 2015
_chemical_formula_moiety 'C44 H40 Cr2 N2 O6 Pd2'
_chemical_formula_sum 'C44 H40 Cr2 N2 O6 Pd2'
_chemical_formula_weight 1009.58
_chemical_properties_physical 'Air-sensitive, Heat-sensitive, Light-sensitive'
_space_group_crystal_system triclinic
_space_group_IT_number 2
_space_group_name_Hall '-P 1'
_space_group_name_H-M_alt 'P -1'
_symmetry_space_group_name_Hall '-P 1'
_symmetry_space_group_name_H-M 'P -1'
_atom_sites_solution_hydrogens geom
_atom_sites_solution_primary direct
_atom_sites_solution_secondary difmap
_audit_creation_method SHELXL-2013
_audit_update_record
;
2015-09-17 deposited with the CCDC.
2015-11-13 downloaded from the CCDC.
;
_cell_angle_alpha 103.7930(10)
_cell_angle_beta 100.4390(10)
_cell_angle_gamma 98.6170(10)
_cell_formula_units_Z 1
_cell_length_a 7.6062(4)
_cell_length_b 9.3530(5)
_cell_length_c 17.0014(9)
_cell_measurement_reflns_used 7224
_cell_measurement_temperature 173(2)
_cell_measurement_theta_max 30.02
_cell_measurement_theta_min 2.29
_cell_volume 1131.34(10)
_computing_cell_refinement 'Bruker SAINT'
_computing_data_collection 'Bruker APEX2'
_computing_data_reduction 'Bruker SAINT'
_computing_molecular_graphics 'Bruker SHELXTL'
_computing_publication_material 'Bruker SHELXTL'
_computing_structure_refinement 'SHELXL-2013 (Sheldrick, 2013)'
_computing_structure_solution 'SHELXS-2013 (Sheldrick, 2013)'
_diffrn_ambient_temperature 173(2)
_diffrn_measured_fraction_theta_full 1.000
_diffrn_measured_fraction_theta_max 0.997
_diffrn_measurement_device_type 'Bruker APEX-II CCD'
_diffrn_measurement_method '\f and \w scans'
_diffrn_radiation_type MoK\a
_diffrn_radiation_wavelength 0.71073
_diffrn_reflns_av_R_equivalents 0.0297
_diffrn_reflns_av_unetI/netI 0.0418
_diffrn_reflns_laue_measured_fraction_full 1.000
_diffrn_reflns_laue_measured_fraction_max 0.997
_diffrn_reflns_limit_h_max 10
_diffrn_reflns_limit_h_min -10
_diffrn_reflns_limit_k_max 13
_diffrn_reflns_limit_k_min -13
_diffrn_reflns_limit_l_max 23
_diffrn_reflns_limit_l_min -23
_diffrn_reflns_number 18570
_diffrn_reflns_point_group_measured_fraction_full 1.000
_diffrn_reflns_point_group_measured_fraction_max 0.997
_diffrn_reflns_theta_full 25.242
_diffrn_reflns_theta_max 30.031
_diffrn_reflns_theta_min 2.289
_diffrn_source 'fine-focus sealed tube'
_exptl_absorpt_coefficient_mu 1.295
_exptl_absorpt_correction_T_max 0.7460
_exptl_absorpt_correction_T_min 0.6592
_exptl_absorpt_correction_type multi-scan
_exptl_absorpt_process_details sadabs
_exptl_crystal_colour yellow
_exptl_crystal_density_diffrn 1.482
_exptl_crystal_description prism
_exptl_crystal_F_000 506
_exptl_crystal_size_max 0.200
_exptl_crystal_size_mid 0.180
_exptl_crystal_size_min 0.150
_platon_squeeze_details
;
 The residual electron density was assigned to half a molecule of the
 thf solvent [36/2 = 18 e per asymmetric unit; half a molecule of
 C4H8O would give 20e].
;
_refine_diff_density_max 0.955
_refine_diff_density_min -0.495
_refine_diff_density_rms 0.087
_refine_ls_extinction_method none
_refine_ls_goodness_of_fit_ref 1.025
_refine_ls_hydrogen_treatment constr
_refine_ls_matrix_type full
_refine_ls_number_parameters 255
_refine_ls_number_reflns 6588
_refine_ls_number_restraints 0
_refine_ls_restrained_S_all 1.025
_refine_ls_R_factor_all 0.0464
_refine_ls_R_factor_gt 0.0325
_refine_ls_shift/su_max 0.001
_refine_ls_shift/su_mean 0.000
_refine_ls_structure_factor_coef Fsqd
_refine_ls_weighting_details 'w=1/[\s^2^(Fo^2^)+(0.0421P)^2^] where P=(Fo^2^+2Fc^2^)/3'
_refine_ls_weighting_scheme calc
_refine_ls_wR_factor_gt 0.0753
_refine_ls_wR_factor_ref 0.0783
_reflns_Friedel_coverage 0.000
_reflns_number_gt 5240
_reflns_number_total 6588
_reflns_threshold_expression 'I > 2\s(I)'
_cod_data_source_file c5dt03648h2.cif
_cod_data_source_block 2c
_cod_depositor_comments 'Adding full bibliography for 7037258--7037260.cif.'
_cod_original_cell_volume 1131.33(10)
_cod_database_code 7037259
_shelx_space_group_comment
;
The symmetry employed for this shelxl refinement is uniquely defined
by the following loop, which should always be used as a source of
symmetry information in preference to the above space-group names.
They are only intended as comments.
;
_shelx_estimated_absorpt_t_min 0.782
_shelx_estimated_absorpt_t_max 0.830
_shelxl_version_number 2013-4

loop_
_space_group_symop_operation_xyz
'x, y, z'
'-x, -y, -z'

loop_
_atom_site_label
_atom_site_type_symbol
_atom_site_fract_x
_atom_site_fract_y
_atom_site_fract_z
_atom_site_U_iso_or_equiv
_atom_site_adp_type
_atom_site_occupancy
_atom_site_site_symmetry_order
_atom_site_calc_flag
_atom_site_refinement_flags_posn
_atom_site_refinement_flags_adp
C1 C 0.6300(3) -0.0436(3) 0.32192(14) 0.0290(5) Uani 1 1 d . .
C2 C 0.6177(4) -0.1979(3) 0.29229(17) 0.0426(7) Uani 1 1 d . .
H2 H 0.5070 -0.2579 0.2566 0.051 Uiso 1 1 calc R U
C3 C 0.7599(5) -0.2660(3) 0.31285(19) 0.0542(8) Uani 1 1 d . .
H3 H 0.7469 -0.3714 0.2908 0.065 Uiso 1 1 calc R U
C4 C 0.9222(5) -0.1827(4) 0.36538(18) 0.0516(8) Uani 1 1 d . .
H4 H 1.0209 -0.2302 0.3793 0.062 Uiso 1 1 calc R U
C5 C 0.9391(4) -0.0301(3) 0.39731(15) 0.0396(6) Uani 1 1 d . .
H5 H 1.0493 0.0280 0.4343 0.047 Uiso 1 1 calc R U
C6 C 0.7948(3) 0.0391(3) 0.37546(14) 0.0301(5) Uani 1 1 d . .
C7 C 0.8124(3) 0.2064(3) 0.40474(14) 0.0290(5) Uani 1 1 d . .
H7A H 0.8985 0.2461 0.4597 0.035 Uiso 1 1 calc R U
H7B H 0.8619 0.2543 0.3652 0.035 Uiso 1 1 calc R U
C8 C 0.5845(4) 0.2067(3) 0.48612(15) 0.0413(7) Uani 1 1 d . .
H8A H 0.5894 0.1013 0.4826 0.062 Uiso 1 1 calc R U
H8B H 0.4611 0.2226 0.4890 0.062 Uiso 1 1 calc R U
H8C H 0.6719 0.2716 0.5361 0.062 Uiso 1 1 calc R U
C9 C 0.6501(3) 0.4076(3) 0.42315(16) 0.0370(6) Uani 1 1 d . .
H9A H 0.5331 0.4359 0.4287 0.055 Uiso 1 1 calc R U
H9B H 0.6856 0.4342 0.3751 0.055 Uiso 1 1 calc R U
H9C H 0.7437 0.4612 0.4736 0.055 Uiso 1 1 calc R U
C10 C 0.2962(3) -0.0852(3) 0.19431(13) 0.0254(5) Uani 1 1 d . .
H10 H 0.2573 -0.1853 0.2041 0.031 Uiso 1 1 calc R U
C11 C 0.1524(3) -0.0092(3) 0.16998(13) 0.0245(5) Uani 1 1 d . .
C12 C 0.0008(3) 0.0208(3) 0.20428(14) 0.0315(6) Uani 1 1 d . .
H12 H -0.0310 -0.0253 0.2453 0.038 Uiso 1 1 calc R U
C13 C -0.1010(3) 0.1192(3) 0.17682(15) 0.0380(7) Uani 1 1 d . .
H13 H -0.2049 0.1378 0.1982 0.046 Uiso 1 1 calc R U
C14 C -0.0512(3) 0.1913(3) 0.11769(15) 0.0348(6) Uani 1 1 d . .
H14 H -0.1180 0.2621 0.1022 0.042 Uiso 1 1 calc R U
C15 C 0.0958(3) 0.1599(3) 0.08136(14) 0.0274(5) Uani 1 1 d . .
H15 H 0.1283 0.2083 0.0413 0.033 Uiso 1 1 calc R U
C16 C 0.1939(3) 0.0552(2) 0.10560(12) 0.0215(4) Uani 1 1 d . .
C17 C 0.3526(3) 0.0035(2) 0.08141(13) 0.0208(4) Uani 1 1 d . .
C18 C 0.4069(3) -0.0818(2) 0.13199(13) 0.0229(4) Uani 1 1 d . .
H18 H 0.5048 -0.1333 0.1276 0.027 Uiso 1 1 calc R U
C19 C 0.4409(3) 0.0523(2) 0.01792(13) 0.0210(4) Uani 1 1 d . .
H19A H 0.5174 0.1542 0.0436 0.025 Uiso 1 1 calc R U
H19B H 0.3447 0.0590 -0.0280 0.025 Uiso 1 1 calc R U
C20 C 0.4336(3) 0.3026(3) 0.22212(14) 0.0294(5) Uani 1 1 d . .
C21 C 0.2173(3) 0.2645(3) 0.33438(15) 0.0352(6) Uani 1 1 d . .
C22 C 0.1743(4) 0.4374(3) 0.24845(18) 0.0436(7) Uani 1 1 d . .
N1 N 0.6317(2) 0.2440(2) 0.41124(11) 0.0278(4) Uani 1 1 d . .
O1 O 0.5781(2) 0.3451(2) 0.21468(11) 0.0368(4) Uani 1 1 d . .
O2 O 0.2153(2) 0.2898(2) 0.40415(11) 0.0476(5) Uani 1 1 d . .
O3 O 0.1652(3) 0.5627(3) 0.26702(17) 0.0700(7) Uani 1 1 d . .
Cr1 Cr 0.19083(4) 0.23896(4) 0.22203(2) 0.02593(9) Uani 1 1 d . .
Pd1 Pd 0.45017(2) 0.08797(2) 0.29874(2) 0.02377(6) Uani 1 1 d . .

loop_
_atom_site_aniso_label
_atom_site_aniso_U_11
_atom_site_aniso_U_22
_atom_site_aniso_U_33
_atom_site_aniso_U_23
_atom_site_aniso_U_13
_atom_site_aniso_U_12
C1 0.0354(12) 0.0316(12) 0.0202(11) 0.0076(9) 0.0067(9) 0.0061(10)
C2 0.0549(17) 0.0333(14) 0.0328(14) 0.0096(11) -0.0026(12) 0.0027(13)
C3 0.082(2) 0.0334(15) 0.0446(17) 0.0129(13) -0.0023(16) 0.0206(16)
C4 0.070(2) 0.0573(19) 0.0332(15) 0.0166(14) 0.0011(14) 0.0371(17)
C5 0.0450(15) 0.0525(17) 0.0210(12) 0.0090(11) 0.0020(11) 0.0175(13)
C6 0.0375(13) 0.0353(13) 0.0190(11) 0.0077(10) 0.0091(9) 0.0086(11)
C7 0.0217(10) 0.0375(13) 0.0225(11) -0.0007(10) 0.0046(9) 0.0046(10)
C8 0.0359(14) 0.0603(18) 0.0227(12) 0.0023(12) 0.0102(10) 0.0050(13)
C9 0.0283(12) 0.0320(13) 0.0361(14) -0.0102(11) 0.0010(10) 0.0011(10)
C10 0.0288(11) 0.0233(11) 0.0198(11) 0.0016(9) 0.0055(9) -0.0013(9)
C11 0.0191(10) 0.0283(11) 0.0176(10) -0.0041(9) 0.0040(8) -0.0037(8)
C12 0.0194(10) 0.0423(14) 0.0210(11) -0.0052(10) 0.0062(8) -0.0090(10)
C13 0.0131(10) 0.0573(17) 0.0288(13) -0.0107(12) 0.0028(9) 0.0007(11)
C14 0.0191(11) 0.0427(14) 0.0323(13) -0.0055(11) -0.0011(9) 0.0083(10)
C15 0.0208(10) 0.0331(12) 0.0211(11) -0.0019(9) 0.0005(8) 0.0036(9)
C16 0.0171(9) 0.0249(11) 0.0149(10) -0.0049(8) 0.0018(7) 0.0000(8)
C17 0.0193(9) 0.0214(10) 0.0167(10) -0.0023(8) 0.0038(8) 0.0014(8)
C18 0.0248(10) 0.0191(10) 0.0195(10) -0.0026(8) 0.0044(8) 0.0020(8)
C19 0.0210(10) 0.0234(10) 0.0171(10) 0.0017(8) 0.0061(8) 0.0040(8)
C20 0.0277(12) 0.0280(12) 0.0256(12) -0.0055(9) 0.0053(9) 0.0061(10)
C21 0.0176(10) 0.0452(15) 0.0288(13) -0.0111(11) 0.0045(9) -0.0011(10)
C22 0.0315(13) 0.0451(16) 0.0440(16) -0.0055(13) 0.0041(11) 0.0105(12)
N1 0.0222(9) 0.0350(11) 0.0191(9) -0.0029(8) 0.0046(7) 0.0014(8)
O1 0.0225(8) 0.0372(10) 0.0452(11) 0.0038(8) 0.0092(7) -0.0005(7)
O2 0.0252(9) 0.0744(14) 0.0270(10) -0.0127(9) 0.0065(7) 0.0031(9)
O3 0.0715(16) 0.0424(13) 0.0849(18) -0.0071(12) 0.0098(13) 0.0264(12)
Cr1 0.01577(16) 0.0306(2) 0.02330(19) -0.00675(15) 0.00335(13) 0.00408(14)
Pd1 0.02159(9) 0.02710(10) 0.01728(9) -0.00030(6) 0.00396(6) -0.00061(6)

loop_
_atom_type_symbol
_atom_type_description
_atom_type_scat_dispersion_real
_atom_type_scat_dispersion_imag
_atom_type_scat_source
C C 0.0033 0.0016 'International Tables Vol C Tables 4.2.6.8 and 6.1.1.4'
H H 0.0000 0.0000 'International Tables Vol C Tables 4.2.6.8 and 6.1.1.4'
N N 0.0061 0.0033 'International Tables Vol C Tables 4.2.6.8 and 6.1.1.4'
O O 0.0106 0.0060 'International Tables Vol C Tables 4.2.6.8 and 6.1.1.4'
Cr Cr 0.3209 0.6236 'International Tables Vol C Tables 4.2.6.8 and 6.1.1.4'
Pd Pd -0.9988 1.0072 'International Tables Vol C Tables 4.2.6.8 and 6.1.1.4'

loop_
_geom_angle_atom_site_label_1
_geom_angle_atom_site_label_2
_geom_angle_atom_site_label_3
_geom_angle
_geom_angle_site_symmetry_1
_geom_angle_site_symmetry_3
C2 C1 C6 116.6(2) . .
C2 C1 Pd1 131.03(19) . .
C6 C1 Pd1 112.31(17) . .
C3 C2 C1 122.2(3) . .
C3 C2 H2 118.9 . .
C1 C2 H2 118.9 . .
C2 C3 C4 120.5(3) . .
C2 C3 H3 119.7 . .
C4 C3 H3 119.7 . .
C5 C4 C3 119.2(3) . .
C5 C4 H4 120.4 . .
C3 C4 H4 120.4 . .
C4 C5 C6 120.1(3) . .
C4 C5 H5 120.0 . .
C6 C5 H5 120.0 . .
C5 C6 C1 121.3(2) . .
C5 C6 C7 121.6(2) . .
C1 C6 C7 117.0(2) . .
N1 C7 C6 110.32(19) . .
N1 C7 H7A 109.6 . .
C6 C7 H7A 109.6 . .
N1 C7 H7B 109.6 . .
C6 C7 H7B 109.6 . .
H7A C7 H7B 108.1 . .
N1 C8 H8A 109.5 . .
N1 C8 H8B 109.5 . .
H8A C8 H8B 109.5 . .
N1 C8 H8C 109.5 . .
H8A C8 H8C 109.5 . .
H8B C8 H8C 109.5 . .
N1 C9 H9A 109.5 . .
N1 C9 H9B 109.5 . .
H9A C9 H9B 109.5 . .
N1 C9 H9C 109.5 . .
H9A C9 H9C 109.5 . .
H9B C9 H9C 109.5 . .
C11 C10 C18 103.86(19) . .
C11 C10 Pd1 98.01(14) . .
C18 C10 Pd1 103.09(14) . .
C11 C10 H10 116.4 . .
C18 C10 H10 116.4 . .
Pd1 C10 H10 116.4 . .
C12 C11 C16 120.0(2) . .
C12 C11 C10 131.1(2) . .
C16 C11 C10 108.45(18) . .
C12 C11 Cr1 71.76(13) . .
C16 C11 Cr1 74.13(13) . .
C10 C11 Cr1 119.59(14) . .
C13 C12 C11 118.9(2) . .
C13 C12 Cr1 71.72(15) . .
C11 C12 Cr1 71.25(13) . .
C13 C12 H12 120.5 . .
C11 C12 H12 120.5 . .
Cr1 C12 H12 128.7 . .
C12 C13 C14 120.8(2) . .
C12 C13 Cr1 71.88(13) . .
C14 C13 Cr1 70.91(13) . .
C12 C13 H13 119.6 . .
C14 C13 H13 119.6 . .
Cr1 C13 H13 130.2 . .
C15 C14 C13 121.1(2) . .
C15 C14 Cr1 73.75(13) . .
C13 C14 Cr1 72.14(14) . .
C15 C14 H14 119.5 . .
C13 C14 H14 119.5 . .
Cr1 C14 H14 126.6 . .
C14 C15 C16 118.6(2) . .
C14 C15 Cr1 69.76(13) . .
C16 C15 Cr1 73.05(12) . .
C14 C15 H15 120.7 . .
C16 C15 H15 120.7 . .
Cr1 C15 H15 128.6 . .
C15 C16 C11 120.34(19) . .
C15 C16 C17 131.3(2) . .
C11 C16 C17 108.17(19) . .
C15 C16 Cr1 71.04(12) . .
C11 C16 Cr1 69.10(11) . .
C17 C16 Cr1 127.22(14) . .
C18 C17 C16 106.72(19) . .
C18 C17 C19 129.34(19) . .
C16 C17 C19 123.69(19) . .
C17 C18 C10 112.05(19) . .
C17 C18 H18 124.0 . .
C10 C18 H18 124.0 . .
C17 C19 C19 113.8(2) . 2_655
C17 C19 H19A 108.8 . .
C19 C19 H19A 108.8 2_655 .
C17 C19 H19B 108.8 . .
C19 C19 H19B 108.8 2_655 .
H19A C19 H19B 107.7 . .
O1 C20 Cr1 173.1(2) . .
O1 C20 Pd1 107.99(17) . .
Cr1 C20 Pd1 77.80(9) . .
O2 C21 Cr1 171.2(2) . .
O2 C21 Pd1 110.73(19) . .
Cr1 C21 Pd1 77.99(8) . .
O3 C22 Cr1 178.4(3) . .
C9 N1 C7 107.70(18) . .
C9 N1 C8 108.7(2) . .
C7 N1 C8 108.08(19) . .
C9 N1 Pd1 119.61(15) . .
C7 N1 Pd1 102.35(13) . .
C8 N1 Pd1 109.78(15) . .
C22 Cr1 C21 83.50(13) . .
C22 Cr1 C20 87.37(11) . .
C21 Cr1 C20 98.05(10) . .
C22 Cr1 C14 89.26(11) . .
C21 Cr1 C14 133.00(10) . .
C20 Cr1 C14 128.03(11) . .
C22 Cr1 C11 167.28(10) . .
C21 Cr1 C11 103.87(11) . .
C20 Cr1 C11 101.61(9) . .
C14 Cr1 C11 78.13(9) . .
C22 Cr1 C13 103.06(11) . .
C21 Cr1 C13 100.10(10) . .
C20 Cr1 C13 159.95(9) . .
C14 Cr1 C13 36.95(10) . .
C11 Cr1 C13 65.74(9) . .
C22 Cr1 C12 135.32(11) . .
C21 Cr1 C12 86.99(10) . .
C20 Cr1 C12 137.26(9) . .
C14 Cr1 C12 66.43(10) . .
C11 Cr1 C12 36.99(8) . .
C13 Cr1 C12 36.40(10) . .
C22 Cr1 C15 104.29(11) . .
C21 Cr1 C15 165.09(10) . .
C20 Cr1 C15 95.03(9) . .
C14 Cr1 C15 36.49(8) . .
C11 Cr1 C15 66.29(9) . .
C13 Cr1 C15 65.99(9) . .
C12 Cr1 C15 78.52(9) . .
C22 Cr1 C16 137.59(12) . .
C21 Cr1 C16 138.82(11) . .
C20 Cr1 C16 84.15(8) . .
C14 Cr1 C16 64.78(8) . .
C11 Cr1 C16 36.76(8) . .
C13 Cr1 C16 76.59(8) . .
C12 Cr1 C16 65.87(8) . .
C15 Cr1 C16 35.91(8) . .
C22 Cr1 Pd1 130.14(9) . .
C21 Cr1 Pd1 63.61(8) . .
C20 Cr1 Pd1 63.43(8) . .
C14 Cr1 Pd1 140.60(7) . .
C11 Cr1 Pd1 62.51(6) . .
C13 Cr1 Pd1 118.13(8) . .
C12 Cr1 Pd1 81.86(7) . .
C15 Cr1 Pd1 117.01(6) . .
C16 Cr1 Pd1 81.58(5) . .
C1 Pd1 C10 90.51(9) . .
C1 Pd1 N1 81.50(8) . .
C10 Pd1 N1 171.90(8) . .
C1 Pd1 C20 135.74(8) . .
C10 Pd1 C20 94.52(8) . .
N1 Pd1 C20 92.14(7) . .
C1 Pd1 C21 155.81(9) . .
C10 Pd1 C21 103.70(8) . .
N1 Pd1 C21 83.41(7) . .
C20 Pd1 C21 63.48(8) . .
C1 Pd1 Cr1 165.39(6) . .
C10 Pd1 Cr1 77.80(6) . .
N1 Pd1 Cr1 110.30(5) . .
C20 Pd1 Cr1 38.77(5) . .
C21 Pd1 Cr1 38.40(6) . .

loop_
_geom_bond_atom_site_label_1
_geom_bond_atom_site_label_2
_geom_bond_distance
_geom_bond_site_symmetry_2
C1 C2 1.394(4) .
C1 C6 1.400(3) .
C1 Pd1 2.020(2) .
C2 C3 1.368(4) .
C2 H2 0.9500 .
C3 C4 1.382(5) .
C3 H3 0.9500 .
C4 C5 1.378(4) .
C4 H4 0.9500 .
C5 C6 1.394(3) .
C5 H5 0.9500 .
C6 C7 1.502(3) .
C7 N1 1.485(3) .
C7 H7A 0.9900 .
C7 H7B 0.9900 .
C8 N1 1.487(3) .
C8 H8A 0.9800 .
C8 H8B 0.9800 .
C8 H8C 0.9800 .
C9 N1 1.476(3) .
C9 H9A 0.9800 .
C9 H9B 0.9800 .
C9 H9C 0.9800 .
C10 C11 1.443(3) .
C10 C18 1.471(3) .
C10 Pd1 2.111(2) .
C10 H10 1.0000 .
C11 C12 1.418(3) .
C11 C16 1.429(3) .
C11 Cr1 2.231(2) .
C12 C13 1.397(4) .
C12 Cr1 2.238(2) .
C12 H12 0.9500 .
C13 C14 1.412(4) .
C13 Cr1 2.236(2) .
C13 H13 0.9500 .
C14 C15 1.407(3) .
C14 Cr1 2.220(2) .
C14 H14 0.9500 .
C15 C16 1.408(3) .
C15 Cr1 2.271(2) .
C15 H15 0.9500 .
C16 C17 1.456(3) .
C16 Cr1 2.2973(19) .
C17 C18 1.358(3) .
C17 C19 1.494(3) .
C18 H18 0.9500 .
C19 C19 1.521(4) 2_655
C19 H19A 0.9900 .
C19 H19B 0.9900 .
C20 O1 1.151(3) .
C20 Cr1 1.853(2) .
C20 Pd1 2.647(3) .
C21 O2 1.156(3) .
C21 Cr1 1.837(3) .
C21 Pd1 2.649(2) .
C22 O3 1.155(3) .
C22 Cr1 1.832(3) .
N1 Pd1 2.1915(18) .
Cr1 Pd1 2.8925(4) .

loop_
_geom_torsion_atom_site_label_1
_geom_torsion_atom_site_label_2
_geom_torsion_atom_site_label_3
_geom_torsion_atom_site_label_4
_geom_torsion
_geom_torsion_site_symmetry_4
C6 C1 C2 C3 -1.2(4) .
Pd1 C1 C2 C3 177.0(2) .
C1 C2 C3 C4 0.8(5) .
C2 C3 C4 C5 0.3(5) .
C3 C4 C5 C6 -1.1(5) .
C4 C5 C6 C1 0.7(4) .
C4 C5 C6 C7 -176.1(3) .
C2 C1 C6 C5 0.4(4) .
Pd1 C1 C6 C5 -178.08(19) .
C2 C1 C6 C7 177.4(2) .
Pd1 C1 C6 C7 -1.1(3) .
C5 C6 C7 N1 -151.5(2) .
C1 C6 C7 N1 31.5(3) .
C18 C10 C11 C12 178.5(2) .
Pd1 C10 C11 C12 -75.8(2) .
C18 C10 C11 C16 -8.6(2) .
Pd1 C10 C11 C16 97.06(16) .
C18 C10 C11 Cr1 -90.46(18) .
Pd1 C10 C11 Cr1 15.22(18) .
C16 C11 C12 C13 -2.9(3) .
C10 C11 C12 C13 169.3(2) .
Cr1 C11 C12 C13 55.54(19) .
C16 C11 C12 Cr1 -58.45(17) .
C10 C11 C12 Cr1 113.7(2) .
C11 C12 C13 C14 -1.8(3) .
Cr1 C12 C13 C14 53.5(2) .
C11 C12 C13 Cr1 -55.31(18) .
C12 C13 C14 C15 3.6(3) .
Cr1 C13 C14 C15 57.5(2) .
C12 C13 C14 Cr1 -53.9(2) .
C13 C14 C15 C16 -0.4(3) .
Cr1 C14 C15 C16 56.32(18) .
C13 C14 C15 Cr1 -56.7(2) .
C14 C15 C16 C11 -4.4(3) .
Cr1 C15 C16 C11 50.35(17) .
C14 C15 C16 C17 -178.0(2) .
Cr1 C15 C16 C17 -123.3(2) .
C14 C15 C16 Cr1 -54.71(18) .
C12 C11 C16 C15 6.1(3) .
C10 C11 C16 C15 -167.72(18) .
Cr1 C11 C16 C15 -51.22(17) .
C12 C11 C16 C17 -178.92(18) .
C10 C11 C16 C17 7.3(2) .
Cr1 C11 C16 C17 123.80(15) .
C12 C11 C16 Cr1 57.29(17) .
C10 C11 C16 Cr1 -116.51(16) .
C15 C16 C17 C18 171.6(2) .
C11 C16 C17 C18 -2.7(2) .
Cr1 C16 C17 C18 74.5(2) .
C15 C16 C17 C19 -3.2(3) .
C11 C16 C17 C19 -177.45(18) .
Cr1 C16 C17 C19 -100.3(2) .
C16 C17 C18 C10 -3.0(2) .
C19 C17 C18 C10 171.4(2) .
C11 C10 C18 C17 7.3(2) .
Pd1 C10 C18 C17 -94.53(18) .
C18 C17 C19 C19 26.0(3) 2_655
C16 C17 C19 C19 -160.5(2) 2_655
C6 C7 N1 C9 -168.54(19) .
C6 C7 N1 C8 74.2(2) .
C6 C7 N1 Pd1 -41.6(2) .
Pd1 C21 Cr1 C22 -141.33(10) .
Pd1 C21 Cr1 C20 -54.93(9) .
Pd1 C21 Cr1 C14 135.79(12) .
Pd1 C21 Cr1 C11 49.21(8) .
Pd1 C21 Cr1 C13 116.50(8) .
Pd1 C21 Cr1 C12 82.40(8) .
Pd1 C21 Cr1 C15 96.1(4) .
Pd1 C21 Cr1 C16 35.37(14) .
Pd1 C20 Cr1 C22 138.12(10) .
Pd1 C20 Cr1 C21 55.06(10) .
Pd1 C20 Cr1 C14 -134.89(10) .
Pd1 C20 Cr1 C11 -50.97(7) .
Pd1 C20 Cr1 C13 -99.6(3) .
Pd1 C20 Cr1 C12 -39.24(14) .
Pd1 C20 Cr1 C15 -117.76(7) .
Pd1 C20 Cr1 C16 -83.49(7) .

loop_
_platon_squeeze_void_nr
_platon_squeeze_void_average_x
_platon_squeeze_void_average_y
_platon_squeeze_void_average_z
_platon_squeeze_void_volume
_platon_squeeze_void_count_electrons
1 0.030 0.500 1.000 189.8 35.1
2 0.028 0.521 0.405 7.0 0.3
3 0.972 0.479 0.595 7.0 0.3
